data_4341125
loop_
_publ_author_name
'Ranis, Leila G.'
'Werellapatha, Kalpani'
'Pietrini, Nicholas J.'
'Bunker, Bruce A.'
'Brown, Seth N.'

_publ_section_title
;
 Metal and Ligand Effects on Bonding in Group 6 Complexes of Redox-Active
 Amidodiphenoxides
;
_journal_name_full 'Inorganic Chemistry'
_journal_page_first 140923084651005
_journal_paper_doi 10.1021/ic501222n
_journal_year 2014
_chemical_formula_moiety 'C56 H80 Mo N2 O4'
_chemical_formula_sum 'C56 H80 Mo N2 O4'
_chemical_formula_weight 941.16
_chemical_name_common Mo(ONO)2
_chemical_name_systematic
;
 Bis(bis(3,5-di-tert-butyl-2-oxyphenyl)amido)molybdenum(VI)
;
_space_group_IT_number 2
_symmetry_cell_setting triclinic
_symmetry_space_group_name_Hall '-P 1'
_symmetry_space_group_name_H-M 'P -1'
_atom_sites_solution_hydrogens geom
_atom_sites_solution_primary heavy
_atom_sites_solution_secondary difmap
_audit_creation_method SHELXL-97
_cell_angle_alpha 82.951(6)
_cell_angle_beta 74.123(5)
_cell_angle_gamma 76.035(6)
_cell_formula_units_Z 2
_cell_length_a 11.5456(12)
_cell_length_b 12.0570(13)
_cell_length_c 20.4771(20)
_cell_measurement_reflns_used 3901
_cell_measurement_temperature 100(2)
_cell_measurement_theta_max 22.30
_cell_measurement_theta_min 2.27
_cell_volume 2655.8(5)
_computing_cell_refinement 'APEX2/SAINT (Bruker, 2004)'
_computing_data_collection 'APEX2 (Bruker, 2004)'
_computing_data_reduction 'SAINT/XPREP (Bruker, 2004; Sheldrick, 2003)'
_computing_molecular_graphics 'XP (Sheldrick, 1998)'
_computing_publication_material 'XCIF (Sheldrick, 2001)'
_computing_structure_refinement 'XL (Sheldrick, 2001)'
_computing_structure_solution 'XS (Sheldrick, 2001)'
_diffrn_ambient_temperature 100(2)
_diffrn_detector_area_resol_mean 8.33
_diffrn_measured_fraction_theta_full 0.987
_diffrn_measured_fraction_theta_max 0.987
_diffrn_measurement_device_type 'Bruker APEX-II CCD'
_diffrn_measurement_method '\f and \w scans'
_diffrn_radiation_monochromator graphite
_diffrn_radiation_source 'fine-focus sealed tube'
_diffrn_radiation_type MoK\a
_diffrn_radiation_wavelength 0.71073
_diffrn_reflns_av_R_equivalents 0.0740
_diffrn_reflns_av_sigmaI/netI 0.0864
_diffrn_reflns_limit_h_max 12
_diffrn_reflns_limit_h_min -12
_diffrn_reflns_limit_k_max 11
_diffrn_reflns_limit_k_min -13
_diffrn_reflns_limit_l_max 22
_diffrn_reflns_limit_l_min -22
_diffrn_reflns_number 25290
_diffrn_reflns_theta_full 23.32
_diffrn_reflns_theta_max 23.32
_diffrn_reflns_theta_min 1.04
_exptl_absorpt_coefficient_mu 0.291
_exptl_absorpt_correction_T_max 0.9913
_exptl_absorpt_correction_T_min 0.9256
_exptl_absorpt_correction_type multi-scan
_exptl_absorpt_process_details
;
Blessing, R. H. (1995) Acta Cryst. A51, 33-38.

Sheldrick, G.M. (2008) SADABS v2008/1. Bruker AXS Inc. 
Madison, WI USA.
;
_exptl_crystal_colour red
_exptl_crystal_density_diffrn 1.177
_exptl_crystal_density_method 'not measured'
_exptl_crystal_description leaflet
_exptl_crystal_F_000 1008
_exptl_crystal_recrystallization_method
;
 Crystals were grown by slow evaporation of hexane.
;
_exptl_crystal_size_max 0.27
_exptl_crystal_size_mid 0.08
_exptl_crystal_size_min 0.03
_refine_diff_density_max 1.070
_refine_diff_density_min -0.651
_refine_diff_density_rms 0.084
_refine_ls_extinction_method none
_refine_ls_goodness_of_fit_ref 1.040
_refine_ls_hydrogen_treatment constr
_refine_ls_matrix_type full
_refine_ls_number_parameters 578
_refine_ls_number_reflns 7584
_refine_ls_number_restraints 0
_refine_ls_restrained_S_all 1.040
_refine_ls_R_factor_all 0.0873
_refine_ls_R_factor_gt 0.0508
_refine_ls_shift/su_max 0.001
_refine_ls_shift/su_mean 0.000
_refine_ls_structure_factor_coef Fsqd
_refine_ls_weighting_details 'calc w=1/[\s^2^(Fo^2^)+(0.0467P)^2^+3.9226P] where P=(Fo^2^+2Fc^2^)/3'
_refine_ls_weighting_scheme calc
_refine_ls_wR_factor_gt 0.1099
_refine_ls_wR_factor_ref 0.1250
_reflns_number_gt 5446
_reflns_number_total 7584
_reflns_threshold_expression >2sigma(I)
_cod_data_source_file ic501222n_si_003.cif
_cod_data_source_block redox1
_cod_depositor_comments
;
The following automatic conversions were performed:

'_symmetry_cell_setting' value 'Triclinic' changed to 'triclinic'
according to
/home/saulius/struct/COD-crude-data--automatic-downloads/rss-feeds/ACS/lib/dictionaries/cif_core.dic
dictionary named 'cif_core.dic' version 2.4.2 from 2011-04-26.

Automatic conversion script
Id: cif_fix_values 2281 2013-09-26 08:29:07Z andrius 
;
_cod_original_sg_symbol_H-M P-1
_cod_database_code 4341125

loop_
_symmetry_equiv_pos_as_xyz
'x, y, z'
'-x, -y, -z'

loop_
_atom_site_label
_atom_site_type_symbol
_atom_site_fract_x
_atom_site_fract_y
_atom_site_fract_z
_atom_site_U_iso_or_equiv
_atom_site_adp_type
_atom_site_occupancy
_atom_site_symmetry_multiplicity
_atom_site_calc_flag
_atom_site_refinement_flags
_atom_site_disorder_assembly
_atom_site_disorder_group
Mo Mo 0.76618(4) 0.73290(4) 0.75175(2) 0.01628(14) Uani 1 1 d . . .
O1 O 0.6765(3) 0.6706(3) 0.70442(15) 0.0200(8) Uani 1 1 d . . .
O2 O 0.9057(3) 0.7869(3) 0.75833(15) 0.0192(7) Uani 1 1 d . . .
O3 O 0.8236(3) 0.5839(3) 0.79180(14) 0.0187(8) Uani 1 1 d . . .
O4 O 0.6612(3) 0.8840(3) 0.75288(14) 0.0181(7) Uani 1 1 d . . .
N1 N 0.8670(3) 0.7397(3) 0.65351(18) 0.0184(9) Uani 1 1 d . . .
N2 N 0.6615(3) 0.7392(3) 0.84896(18) 0.0170(9) Uani 1 1 d . . .
C11 C 0.8236(4) 0.6985(4) 0.6053(2) 0.0194(11) Uani 1 1 d . . .
C12 C 0.7151(4) 0.6597(4) 0.6369(2) 0.0203(12) Uani 1 1 d . . .
C13 C 0.6555(4) 0.6093(4) 0.6020(2) 0.0241(12) Uani 1 1 d . . .
C14 C 0.7074(5) 0.6033(4) 0.5324(2) 0.0279(13) Uani 1 1 d . . .
H14 H 0.6678 0.5719 0.5064 0.034 Uiso 1 1 calc R . .
C15 C 0.8136(5) 0.6407(5) 0.4991(3) 0.0329(14) Uani 1 1 d . . .
C16 C 0.8725(5) 0.6878(4) 0.5355(2) 0.0288(13) Uani 1 1 d . . .
H16 H 0.9462 0.7129 0.5131 0.035 Uiso 1 1 calc R . .
C17 C 0.5446(5) 0.5606(4) 0.6403(3) 0.0289(13) Uani 1 1 d . . .
C171 C 0.4386(5) 0.6538(5) 0.6760(3) 0.0407(15) Uani 1 1 d . . .
H17A H 0.3685 0.6198 0.7003 0.061 Uiso 1 1 calc R . .
H17B H 0.4136 0.7128 0.6422 0.061 Uiso 1 1 calc R . .
H17C H 0.4659 0.6883 0.7085 0.061 Uiso 1 1 calc R . .
C172 C 0.4951(5) 0.5049(5) 0.5927(3) 0.0439(16) Uani 1 1 d . . .
H17D H 0.4236 0.4748 0.6192 0.066 Uiso 1 1 calc R . .
H17E H 0.5598 0.4423 0.5706 0.066 Uiso 1 1 calc R . .
H17F H 0.4704 0.5624 0.5580 0.066 Uiso 1 1 calc R . .
C173 C 0.5821(5) 0.4661(5) 0.6921(3) 0.0406(15) Uani 1 1 d . . .
H17G H 0.5103 0.4348 0.7170 0.061 Uiso 1 1 calc R . .
H17H H 0.6131 0.4977 0.7242 0.061 Uiso 1 1 calc R . .
H17I H 0.6470 0.4050 0.6685 0.061 Uiso 1 1 calc R . .
C18 C 0.8632(6) 0.6304(5) 0.4215(3) 0.0449(16) Uani 1 1 d . . .
C181 C 0.9945(7) 0.6484(7) 0.3965(3) 0.077(2) Uani 1 1 d . . .
H18A H 1.0487 0.5903 0.4191 0.116 Uiso 1 1 calc R . .
H18B H 0.9965 0.7248 0.4073 0.116 Uiso 1 1 calc R . .
H18C H 1.0230 0.6416 0.3472 0.116 Uiso 1 1 calc R . .
C182 C 0.7778(7) 0.7171(6) 0.3870(3) 0.073(2) Uani 1 1 d . . .
H18D H 0.7746 0.7941 0.3992 0.109 Uiso 1 1 calc R . .
H18E H 0.6949 0.7012 0.4018 0.109 Uiso 1 1 calc R . .
H18F H 0.8082 0.7125 0.3376 0.109 Uiso 1 1 calc R . .
C183 C 0.8674(5) 0.5104(5) 0.4028(3) 0.0498(18) Uani 1 1 d . . .
H18G H 0.9240 0.4540 0.4246 0.075 Uiso 1 1 calc R . .
H18H H 0.8961 0.5059 0.3534 0.075 Uiso 1 1 calc R . .
H18I H 0.7846 0.4944 0.4186 0.075 Uiso 1 1 calc R . .
C21 C 0.9710(4) 0.7883(4) 0.6407(2) 0.0199(11) Uani 1 1 d . . .
C22 C 0.9898(4) 0.8127(4) 0.7014(2) 0.0193(11) Uani 1 1 d . . .
C23 C 1.0869(4) 0.8606(4) 0.7040(2) 0.0230(12) Uani 1 1 d . . .
C24 C 1.1651(5) 0.8835(4) 0.6417(2) 0.0263(12) Uani 1 1 d . . .
H24 H 1.2324 0.9162 0.6412 0.032 Uiso 1 1 calc R . .
C25 C 1.1502(5) 0.8611(4) 0.5801(2) 0.0273(13) Uani 1 1 d . A .
C26 C 1.0525(4) 0.8141(4) 0.5800(2) 0.0253(12) Uani 1 1 d . . .
H26 H 1.0407 0.7992 0.5380 0.030 Uiso 1 1 calc R . .
C27 C 1.1028(4) 0.8870(4) 0.7722(2) 0.0252(12) Uani 1 1 d . . .
C271 C 0.9867(5) 0.9730(5) 0.8065(3) 0.0332(14) Uani 1 1 d . . .
H27A H 0.9949 0.9908 0.8502 0.050 Uiso 1 1 calc R . .
H27B H 0.9143 0.9398 0.8140 0.050 Uiso 1 1 calc R . .
H27C H 0.9769 1.0434 0.7771 0.050 Uiso 1 1 calc R . .
C272 C 1.1174(5) 0.7767(5) 0.8180(3) 0.0323(14) Uani 1 1 d . . .
H27D H 1.1275 0.7938 0.8614 0.048 Uiso 1 1 calc R . .
H27E H 1.1901 0.7209 0.7956 0.048 Uiso 1 1 calc R . .
H27F H 1.0437 0.7449 0.8262 0.048 Uiso 1 1 calc R . .
C273 C 1.2130(5) 0.9395(5) 0.7631(3) 0.0409(15) Uani 1 1 d . . .
H27G H 1.2199 0.9545 0.8077 0.061 Uiso 1 1 calc R . .
H27H H 1.2025 1.0116 0.7352 0.061 Uiso 1 1 calc R . .
H27I H 1.2881 0.8865 0.7404 0.061 Uiso 1 1 calc R . .
C28 C 1.2404(5) 0.8881(4) 0.5127(3) 0.0325(13) Uani 1 1 d . . .
C281 C 1.1775(9) 0.9714(10) 0.4687(5) 0.054(3) Uani 0.622(5) 1 d P A 1
H28A H 1.2372 0.9864 0.4262 0.081 Uiso 0.622(5) 1 calc PR A 1
H28B H 1.1398 1.0428 0.4918 0.081 Uiso 0.622(5) 1 calc PR A 1
H28C H 1.1132 0.9410 0.4587 0.081 Uiso 0.622(5) 1 calc PR A 1
C282 C 1.3491(9) 0.9339(10) 0.5240(5) 0.057(3) Uani 0.622(5) 1 d P A 1
H28D H 1.3923 0.8780 0.5531 0.085 Uiso 0.622(5) 1 calc PR A 1
H28E H 1.3161 1.0068 0.5459 0.085 Uiso 0.622(5) 1 calc PR A 1
H28F H 1.4068 0.9455 0.4800 0.085 Uiso 0.622(5) 1 calc PR A 1
C283 C 1.3036(9) 0.7732(8) 0.4801(4) 0.042(2) Uani 0.622(5) 1 d P A 1
H28G H 1.3445 0.7210 0.5117 0.063 Uiso 0.622(5) 1 calc PR A 1
H28H H 1.3649 0.7860 0.4378 0.063 Uiso 0.622(5) 1 calc PR A 1
H28I H 1.2416 0.7394 0.4702 0.063 Uiso 0.622(5) 1 calc PR A 1
C284 C 1.3588(15) 0.8170(16) 0.5085(8) 0.054(3) Uani 0.378(5) 1 d P A 2
H28J H 1.4151 0.8347 0.4652 0.081 Uiso 0.378(5) 1 calc PR A 2
H28K H 1.3535 0.7366 0.5112 0.081 Uiso 0.378(5) 1 calc PR A 2
H28L H 1.3898 0.8304 0.5462 0.081 Uiso 0.378(5) 1 calc PR A 2
C285 C 1.1907(16) 0.8720(18) 0.4485(7) 0.057(3) Uani 0.378(5) 1 d P A 2
H28M H 1.1095 0.9229 0.4513 0.085 Uiso 0.378(5) 1 calc PR A 2
H28N H 1.1838 0.7924 0.4492 0.085 Uiso 0.378(5) 1 calc PR A 2
H28O H 1.2486 0.8909 0.4061 0.085 Uiso 0.378(5) 1 calc PR A 2
C286 C 1.2313(15) 1.0197(13) 0.5069(7) 0.042(2) Uani 0.378(5) 1 d P A 2
H28P H 1.1455 1.0598 0.5100 0.063 Uiso 0.378(5) 1 calc PR A 2
H28Q H 1.2838 1.0413 0.4631 0.063 Uiso 0.378(5) 1 calc PR A 2
H28R H 1.2588 1.0408 0.5440 0.063 Uiso 0.378(5) 1 calc PR A 2
C31 C 0.6920(4) 0.6458(4) 0.8936(2) 0.0152(11) Uani 1 1 d . . .
C32 C 0.7840(4) 0.5585(4) 0.8589(2) 0.0167(11) Uani 1 1 d . . .
C33 C 0.8300(4) 0.4567(4) 0.8913(2) 0.0192(11) Uani 1 1 d . . .
C34 C 0.7800(4) 0.4451(4) 0.9611(2) 0.0194(11) Uani 1 1 d . . .
H34 H 0.8090 0.3758 0.9849 0.023 Uiso 1 1 calc R . .
C35 C 0.6894(4) 0.5299(4) 0.9982(2) 0.0180(11) Uani 1 1 d . . .
C36 C 0.6467(4) 0.6298(4) 0.9638(2) 0.0167(11) Uani 1 1 d . . .
H36 H 0.5856 0.6887 0.9881 0.020 Uiso 1 1 calc R . .
C37 C 0.9277(4) 0.3617(4) 0.8511(2) 0.0230(12) Uani 1 1 d . . .
C371 C 1.0399(4) 0.4101(5) 0.8091(3) 0.0326(14) Uani 1 1 d . . .
H37A H 1.0124 0.4747 0.7788 0.049 Uiso 1 1 calc R . .
H37B H 1.1000 0.3502 0.7819 0.049 Uiso 1 1 calc R . .
H37C H 1.0782 0.4361 0.8399 0.049 Uiso 1 1 calc R . .
C372 C 0.9746(5) 0.2624(4) 0.8968(3) 0.0365(14) Uani 1 1 d . . .
H37D H 1.0362 0.2042 0.8689 0.055 Uiso 1 1 calc R . .
H37E H 0.9056 0.2290 0.9237 0.055 Uiso 1 1 calc R . .
H37F H 1.0124 0.2897 0.9274 0.055 Uiso 1 1 calc R . .
C373 C 0.8701(5) 0.3177(4) 0.8030(2) 0.0301(13) Uani 1 1 d . . .
H37G H 0.8392 0.3816 0.7734 0.045 Uiso 1 1 calc R . .
H37H H 0.8016 0.2835 0.8298 0.045 Uiso 1 1 calc R . .
H37I H 0.9325 0.2598 0.7752 0.045 Uiso 1 1 calc R . .
C38 C 0.6430(4) 0.5121(4) 1.0757(2) 0.0207(11) Uani 1 1 d . . .
C381 C 0.6215(5) 0.3918(4) 1.0959(2) 0.0270(12) Uani 1 1 d . . .
H38A H 0.5586 0.3796 1.0754 0.040 Uiso 1 1 calc R . .
H38B H 0.5933 0.3824 1.1456 0.040 Uiso 1 1 calc R . .
H38C H 0.6987 0.3359 1.0799 0.040 Uiso 1 1 calc R . .
C382 C 0.7404(5) 0.5315(5) 1.1080(2) 0.0303(13) Uani 1 1 d . . .
H38D H 0.7542 0.6091 1.0949 0.046 Uiso 1 1 calc R . .
H38E H 0.8177 0.4756 1.0922 0.046 Uiso 1 1 calc R . .
H38F H 0.7119 0.5221 1.1576 0.046 Uiso 1 1 calc R . .
C383 C 0.5206(4) 0.5963(4) 1.1030(2) 0.0298(13) Uani 1 1 d . . .
H38G H 0.5316 0.6749 1.0908 0.045 Uiso 1 1 calc R . .
H38H H 0.4946 0.5845 1.1526 0.045 Uiso 1 1 calc R . .
H38I H 0.4575 0.5831 1.0829 0.045 Uiso 1 1 calc R . .
C41 C 0.5658(4) 0.8372(4) 0.8646(2) 0.0164(11) Uani 1 1 d . . .
C42 C 0.5715(4) 0.9174(4) 0.8091(2) 0.0164(11) Uani 1 1 d . . .
C43 C 0.4890(4) 1.0228(4) 0.8117(2) 0.0165(11) Uani 1 1 d . . .
C44 C 0.3987(4) 1.0439(4) 0.8725(2) 0.0177(11) Uani 1 1 d . . .
H44 H 0.3410 1.1154 0.8760 0.021 Uiso 1 1 calc R . .
C45 C 0.3891(4) 0.9657(4) 0.9281(2) 0.0182(11) Uani 1 1 d . . .
C46 C 0.4737(4) 0.8620(4) 0.9237(2) 0.0172(11) Uani 1 1 d . . .
H46 H 0.4684 0.8075 0.9614 0.021 Uiso 1 1 calc R . .
C47 C 0.5004(4) 1.1108(4) 0.7502(2) 0.0207(11) Uani 1 1 d . . .
C471 C 0.3965(4) 1.2162(4) 0.7629(3) 0.0283(13) Uani 1 1 d . . .
H47A H 0.4064 1.2703 0.7229 0.042 Uiso 1 1 calc R . .
H47B H 0.3988 1.2526 0.8026 0.042 Uiso 1 1 calc R . .
H47C H 0.3172 1.1940 0.7713 0.042 Uiso 1 1 calc R . .
C472 C 0.6231(4) 1.1474(4) 0.7378(3) 0.0260(12) Uani 1 1 d . . .
H47D H 0.6912 1.0800 0.7296 0.039 Uiso 1 1 calc R . .
H47E H 0.6240 1.1837 0.7779 0.039 Uiso 1 1 calc R . .
H47F H 0.6325 1.2020 0.6981 0.039 Uiso 1 1 calc R . .
C473 C 0.4953(4) 1.0593(4) 0.6865(2) 0.0235(12) Uani 1 1 d . . .
H47G H 0.5611 0.9903 0.6771 0.035 Uiso 1 1 calc R . .
H47H H 0.5064 1.1154 0.6476 0.035 Uiso 1 1 calc R . .
H47I H 0.4151 1.0393 0.6940 0.035 Uiso 1 1 calc R . .
C48 C 0.2830(4) 0.9928(4) 0.9921(2) 0.0193(11) Uani 1 1 d . . .
C481 C 0.1669(4) 0.9740(5) 0.9781(2) 0.0294(13) Uani 1 1 d . . .
H48A H 0.1801 0.8946 0.9667 0.044 Uiso 1 1 calc R . .
H48B H 0.1475 1.0260 0.9400 0.044 Uiso 1 1 calc R . .
H48C H 0.0982 0.9894 1.0187 0.044 Uiso 1 1 calc R . .
C482 C 0.2604(5) 1.1165(4) 1.0098(2) 0.0281(13) Uani 1 1 d . . .
H48D H 0.3346 1.1299 1.0191 0.042 Uiso 1 1 calc R . .
H48E H 0.1912 1.1314 1.0501 0.042 Uiso 1 1 calc R . .
H48F H 0.2409 1.1679 0.9715 0.042 Uiso 1 1 calc R . .
C483 C 0.3111(5) 0.9155(5) 1.0535(2) 0.0301(13) Uani 1 1 d . . .
H48G H 0.3862 0.9278 1.0623 0.045 Uiso 1 1 calc R . .
H48H H 0.3231 0.8352 1.0441 0.045 Uiso 1 1 calc R . .
H48I H 0.2419 0.9339 1.0936 0.045 Uiso 1 1 calc R . .

loop_
_atom_site_aniso_label
_atom_site_aniso_U_11
_atom_site_aniso_U_22
_atom_site_aniso_U_33
_atom_site_aniso_U_23
_atom_site_aniso_U_13
_atom_site_aniso_U_12
Mo 0.0161(2) 0.0172(3) 0.0115(2) -0.00291(17) 0.00220(17) -0.00150(17)
O1 0.0207(18) 0.0250(19) 0.0125(18) -0.0030(14) -0.0009(14) -0.0047(15)
O2 0.0179(17) 0.0245(19) 0.0135(17) -0.0005(14) 0.0018(14) -0.0086(15)
O3 0.0198(17) 0.0231(19) 0.0086(17) -0.0005(14) 0.0013(14) -0.0019(15)
O4 0.0179(17) 0.0182(18) 0.0128(17) -0.0034(14) 0.0041(14) -0.0020(14)
N1 0.020(2) 0.015(2) 0.017(2) -0.0012(17) -0.0024(18) 0.0012(19)
N2 0.016(2) 0.016(2) 0.018(2) -0.0011(18) -0.0021(17) -0.0038(18)
C11 0.023(3) 0.019(3) 0.013(3) -0.001(2) -0.006(2) 0.002(2)
C12 0.023(3) 0.017(3) 0.015(3) -0.003(2) -0.003(2) 0.005(2)
C13 0.028(3) 0.014(3) 0.026(3) -0.003(2) -0.010(2) 0.006(2)
C14 0.034(3) 0.030(3) 0.020(3) -0.010(2) -0.011(3) 0.002(3)
C15 0.038(3) 0.038(3) 0.019(3) -0.007(3) -0.007(3) 0.002(3)
C16 0.026(3) 0.034(3) 0.021(3) 0.000(2) -0.003(2) -0.002(3)
C17 0.035(3) 0.032(3) 0.026(3) -0.007(2) -0.011(3) -0.011(3)
C171 0.029(3) 0.049(4) 0.044(4) -0.012(3) -0.009(3) -0.003(3)
C172 0.046(4) 0.058(4) 0.039(4) -0.012(3) -0.017(3) -0.020(3)
C173 0.055(4) 0.038(4) 0.036(3) -0.001(3) -0.015(3) -0.021(3)
C18 0.057(4) 0.064(4) 0.012(3) -0.007(3) -0.006(3) -0.011(3)
C181 0.093(6) 0.127(7) 0.017(3) -0.023(4) 0.019(4) -0.061(5)
C182 0.123(7) 0.060(5) 0.017(3) -0.006(3) -0.020(4) 0.016(4)
C183 0.043(4) 0.067(5) 0.032(3) -0.026(3) -0.004(3) 0.008(3)
C21 0.020(3) 0.018(3) 0.015(3) -0.001(2) 0.004(2) 0.001(2)
C22 0.018(3) 0.020(3) 0.012(3) -0.003(2) 0.007(2) 0.000(2)
C23 0.020(3) 0.022(3) 0.024(3) -0.007(2) 0.001(2) -0.002(2)
C24 0.026(3) 0.018(3) 0.027(3) -0.004(2) 0.007(2) -0.003(2)
C25 0.029(3) 0.017(3) 0.025(3) 0.001(2) 0.009(2) -0.005(2)
C26 0.032(3) 0.020(3) 0.014(3) -0.002(2) 0.004(2) 0.000(2)
C27 0.017(3) 0.030(3) 0.028(3) -0.007(2) 0.002(2) -0.009(2)
C271 0.030(3) 0.038(3) 0.028(3) -0.014(3) 0.005(2) -0.009(3)
C272 0.023(3) 0.048(4) 0.027(3) -0.008(3) -0.006(2) -0.007(3)
C273 0.033(3) 0.053(4) 0.042(4) -0.017(3) -0.004(3) -0.019(3)
C28 0.036(3) 0.029(3) 0.025(3) 0.002(3) 0.008(3) -0.013(3)
C281 0.049(6) 0.060(7) 0.032(5) 0.016(5) 0.015(4) -0.012(5)
C282 0.054(6) 0.088(8) 0.027(5) -0.004(5) 0.021(4) -0.048(6)
C283 0.045(5) 0.042(5) 0.024(4) 0.005(4) 0.014(4) -0.012(4)
C284 0.049(6) 0.060(7) 0.032(5) 0.016(5) 0.015(4) -0.012(5)
C285 0.054(6) 0.088(8) 0.027(5) -0.004(5) 0.021(4) -0.048(6)
C286 0.045(5) 0.042(5) 0.024(4) 0.005(4) 0.014(4) -0.012(4)
C31 0.015(2) 0.016(3) 0.015(3) 0.000(2) -0.003(2) -0.005(2)
C32 0.016(2) 0.020(3) 0.015(3) -0.003(2) 0.000(2) -0.010(2)
C33 0.014(2) 0.021(3) 0.022(3) -0.005(2) -0.002(2) -0.002(2)
C34 0.018(3) 0.020(3) 0.018(3) 0.002(2) -0.006(2) -0.001(2)
C35 0.018(3) 0.023(3) 0.014(3) 0.000(2) -0.005(2) -0.007(2)
C36 0.012(2) 0.020(3) 0.018(3) -0.007(2) -0.001(2) -0.002(2)
C37 0.018(3) 0.020(3) 0.024(3) -0.001(2) 0.000(2) 0.002(2)
C371 0.018(3) 0.037(3) 0.034(3) -0.006(3) 0.000(2) 0.005(3)
C372 0.034(3) 0.029(3) 0.033(3) -0.002(3) 0.000(3) 0.010(3)
C373 0.036(3) 0.027(3) 0.024(3) -0.008(2) -0.001(2) -0.005(3)
C38 0.021(3) 0.028(3) 0.010(2) -0.002(2) 0.001(2) -0.005(2)
C381 0.029(3) 0.032(3) 0.020(3) 0.001(2) -0.004(2) -0.008(3)
C382 0.034(3) 0.036(3) 0.021(3) 0.001(2) -0.007(2) -0.009(3)
C383 0.029(3) 0.039(3) 0.012(3) 0.005(2) 0.001(2) 0.001(3)
C41 0.021(3) 0.015(3) 0.014(3) -0.004(2) -0.003(2) -0.005(2)
C42 0.014(2) 0.022(3) 0.013(3) -0.005(2) 0.002(2) -0.007(2)
C43 0.015(2) 0.021(3) 0.014(3) -0.001(2) -0.003(2) -0.007(2)
C44 0.015(2) 0.019(3) 0.019(3) -0.003(2) -0.005(2) -0.001(2)
C45 0.015(2) 0.023(3) 0.019(3) -0.003(2) -0.004(2) -0.007(2)
C46 0.020(3) 0.020(3) 0.010(2) 0.001(2) 0.000(2) -0.007(2)
C47 0.019(3) 0.018(3) 0.022(3) -0.002(2) -0.001(2) -0.002(2)
C471 0.026(3) 0.025(3) 0.027(3) 0.004(2) -0.002(2) -0.002(2)
C472 0.027(3) 0.020(3) 0.032(3) 0.003(2) -0.006(2) -0.009(2)
C473 0.021(3) 0.027(3) 0.017(3) 0.005(2) 0.001(2) -0.004(2)
C48 0.013(2) 0.027(3) 0.016(3) -0.003(2) -0.002(2) -0.003(2)
C481 0.024(3) 0.042(3) 0.020(3) -0.003(2) 0.001(2) -0.009(3)
C482 0.026(3) 0.034(3) 0.018(3) -0.007(2) 0.005(2) -0.005(3)
C483 0.027(3) 0.038(3) 0.017(3) 0.000(2) 0.002(2) -0.001(3)

loop_
_atom_type_symbol
_atom_type_description
_atom_type_scat_dispersion_real
_atom_type_scat_dispersion_imag
_atom_type_scat_source
C C 0.0033 0.0016 'International Tables Vol C Tables 4.2.6.8 and 6.1.1.4'
H H 0.0000 0.0000 'International Tables Vol C Tables 4.2.6.8 and 6.1.1.4'
N N 0.0061 0.0033 'International Tables Vol C Tables 4.2.6.8 and 6.1.1.4'
O O 0.0106 0.0060 'International Tables Vol C Tables 4.2.6.8 and 6.1.1.4'
Mo Mo -1.6832 0.6857 'International Tables Vol C Tables 4.2.6.8 and 6.1.1.4'

loop_
_geom_angle_atom_site_label_1
_geom_angle_atom_site_label_2
_geom_angle_atom_site_label_3
_geom_angle
O2 Mo O1 153.62(12)
O2 Mo O3 92.55(13)
O1 Mo O3 91.12(13)
O2 Mo O4 93.86(13)
O1 Mo O4 94.26(13)
O3 Mo O4 153.85(12)
O2 Mo N2 101.83(14)
O1 Mo N2 104.45(14)
O3 Mo N2 76.80(13)
O4 Mo N2 77.08(14)
O2 Mo N1 77.12(14)
O1 Mo N1 76.85(14)
O3 Mo N1 107.39(13)
O4 Mo N1 98.75(13)
N2 Mo N1 175.67(15)
C12 O1 Mo 121.5(3)
C22 O2 Mo 120.4(3)
C32 O3 Mo 121.1(3)
C42 O4 Mo 120.3(3)
C11 N1 C21 127.0(4)
C11 N1 Mo 116.7(3)
C21 N1 Mo 116.3(3)
C31 N2 C41 126.9(4)
C31 N2 Mo 116.5(3)
C41 N2 Mo 116.6(3)
C16 C11 C12 118.4(4)
C16 C11 N1 130.9(5)
C12 C11 N1 110.6(4)
O1 C12 C13 122.6(4)
O1 C12 C11 114.4(4)
C13 C12 C11 123.0(4)
C12 C13 C14 115.7(5)
C12 C13 C17 120.2(4)
C14 C13 C17 124.1(4)
C15 C14 C13 123.4(5)
C15 C14 H14 118.3
C13 C14 H14 118.3
C14 C15 C16 119.5(5)
C14 C15 C18 119.2(5)
C16 C15 C18 121.4(5)
C15 C16 C11 120.0(5)
C15 C16 H16 120.0
C11 C16 H16 120.0
C13 C17 C173 109.5(4)
C13 C17 C171 111.3(4)
C173 C17 C171 110.1(4)
C13 C17 C172 112.0(4)
C173 C17 C172 106.3(4)
C171 C17 C172 107.4(4)
C17 C171 H17A 109.5
C17 C171 H17B 109.5
H17A C171 H17B 109.5
C17 C171 H17C 109.5
H17A C171 H17C 109.5
H17B C171 H17C 109.5
C17 C172 H17D 109.5
C17 C172 H17E 109.5
H17D C172 H17E 109.5
C17 C172 H17F 109.5
H17D C172 H17F 109.5
H17E C172 H17F 109.5
C17 C173 H17G 109.5
C17 C173 H17H 109.5
H17G C173 H17H 109.5
C17 C173 H17I 109.5
H17G C173 H17I 109.5
H17H C173 H17I 109.5
C182 C18 C181 110.9(6)
C182 C18 C183 109.4(5)
C181 C18 C183 106.4(5)
C182 C18 C15 108.2(5)
C181 C18 C15 111.6(5)
C183 C18 C15 110.3(5)
C18 C181 H18A 109.5
C18 C181 H18B 109.5
H18A C181 H18B 109.5
C18 C181 H18C 109.5
H18A C181 H18C 109.5
H18B C181 H18C 109.5
C18 C182 H18D 109.5
C18 C182 H18E 109.5
H18D C182 H18E 109.5
C18 C182 H18F 109.5
H18D C182 H18F 109.5
H18E C182 H18F 109.5
C18 C183 H18G 109.5
C18 C183 H18H 109.5
H18G C183 H18H 109.5
C18 C183 H18I 109.5
H18G C183 H18I 109.5
H18H C183 H18I 109.5
C26 C21 C22 118.3(5)
C26 C21 N1 131.0(4)
C22 C21 N1 110.7(4)
O2 C22 C21 114.9(4)
O2 C22 C23 122.1(4)
C21 C22 C23 123.1(4)
C24 C23 C22 115.7(4)
C24 C23 C27 123.2(4)
C22 C23 C27 121.1(4)
C25 C24 C23 123.4(5)
C25 C24 H24 118.3
C23 C24 H24 118.3
C26 C25 C24 118.9(5)
C26 C25 C28 120.2(5)
C24 C25 C28 120.9(5)
C25 C26 C21 120.6(5)
C25 C26 H26 119.7
C21 C26 H26 119.7
C273 C27 C272 109.3(4)
C273 C27 C271 108.1(4)
C272 C27 C271 109.4(4)
C273 C27 C23 112.2(4)
C272 C27 C23 109.6(4)
C271 C27 C23 108.2(4)
C27 C271 H27A 109.5
C27 C271 H27B 109.5
H27A C271 H27B 109.5
C27 C271 H27C 109.5
H27A C271 H27C 109.5
H27B C271 H27C 109.5
C27 C272 H27D 109.5
C27 C272 H27E 109.5
H27D C272 H27E 109.5
C27 C272 H27F 109.5
H27D C272 H27F 109.5
H27E C272 H27F 109.5
C27 C273 H27G 109.5
C27 C273 H27H 109.5
H27G C273 H27H 109.5
C27 C273 H27I 109.5
H27G C273 H27I 109.5
H27H C273 H27I 109.5
C284 C28 C281 137.9(8)
C284 C28 C25 110.3(7)
C281 C28 C25 111.5(5)
C284 C28 C283 48.1(9)
C281 C28 C283 113.1(7)
C25 C28 C283 106.7(5)
C284 C28 C286 116.8(11)
C281 C28 C286 54.1(7)
C25 C28 C286 106.8(6)
C283 C28 C286 146.4(7)
C284 C28 C282 58.1(9)
C281 C28 C282 109.0(7)
C25 C28 C282 112.2(5)
C283 C28 C282 104.2(6)
C286 C28 C282 61.2(8)
C284 C28 C285 110.2(11)
C281 C28 C285 48.7(8)
C25 C28 C285 110.8(7)
C283 C28 C285 67.2(8)
C286 C28 C285 101.5(10)
C282 C28 C285 136.7(7)
C28 C281 H28A 109.5
C28 C281 H28B 109.5
H28A C281 H28B 109.5
C28 C281 H28C 109.5
H28A C281 H28C 109.5
H28B C281 H28C 109.5
C28 C282 H28D 109.5
C28 C282 H28E 109.5
H28D C282 H28E 109.5
C28 C282 H28F 109.5
H28D C282 H28F 109.5
H28E C282 H28F 109.5
C28 C283 H28G 109.5
C28 C283 H28H 109.5
H28G C283 H28H 109.5
C28 C283 H28I 109.5
H28G C283 H28I 109.5
H28H C283 H28I 109.5
C28 C284 H28J 109.5
C28 C284 H28K 109.5
H28J C284 H28K 109.5
C28 C284 H28L 109.5
H28J C284 H28L 109.5
H28K C284 H28L 109.5
C28 C285 H28M 109.5
C28 C285 H28N 109.5
H28M C285 H28N 109.5
C28 C285 H28O 109.5
H28M C285 H28O 109.5
H28N C285 H28O 109.5
C28 C286 H28P 109.5
C28 C286 H28Q 109.5
H28P C286 H28Q 109.5
C28 C286 H28R 109.5
H28P C286 H28R 109.5
H28Q C286 H28R 109.5
C36 C31 N2 130.1(4)
C36 C31 C32 118.6(4)
N2 C31 C32 111.2(4)
O3 C32 C33 123.5(4)
O3 C32 C31 113.8(4)
C33 C32 C31 122.7(4)
C32 C33 C34 116.0(4)
C32 C33 C37 121.1(4)
C34 C33 C37 122.9(4)
C33 C34 C35 123.6(4)
C33 C34 H34 118.2
C35 C34 H34 118.2
C36 C35 C34 118.4(4)
C36 C35 C38 121.4(4)
C34 C35 C38 120.2(4)
C35 C36 C31 120.7(4)
C35 C36 H36 119.6
C31 C36 H36 119.6
C372 C37 C373 108.9(4)
C372 C37 C33 112.6(4)
C373 C37 C33 108.4(4)
C372 C37 C371 107.5(4)
C373 C37 C371 109.5(4)
C33 C37 C371 109.9(4)
C37 C371 H37A 109.5
C37 C371 H37B 109.5
H37A C371 H37B 109.5
C37 C371 H37C 109.5
H37A C371 H37C 109.5
H37B C371 H37C 109.5
C37 C372 H37D 109.5
C37 C372 H37E 109.5
H37D C372 H37E 109.5
C37 C372 H37F 109.5
H37D C372 H37F 109.5
H37E C372 H37F 109.5
C37 C373 H37G 109.5
C37 C373 H37H 109.5
H37G C373 H37H 109.5
C37 C373 H37I 109.5
H37G C373 H37I 109.5
H37H C373 H37I 109.5
C381 C38 C382 109.5(4)
C381 C38 C383 107.5(4)
C382 C38 C383 109.3(4)
C381 C38 C35 111.1(4)
C382 C38 C35 108.2(4)
C383 C38 C35 111.3(4)
C38 C381 H38A 109.5
C38 C381 H38B 109.5
H38A C381 H38B 109.5
C38 C381 H38C 109.5
H38A C381 H38C 109.5
H38B C381 H38C 109.5
C38 C382 H38D 109.5
C38 C382 H38E 109.5
H38D C382 H38E 109.5
C38 C382 H38F 109.5
H38D C382 H38F 109.5
H38E C382 H38F 109.5
C38 C383 H38G 109.5
C38 C383 H38H 109.5
H38G C383 H38H 109.5
C38 C383 H38I 109.5
H38G C383 H38I 109.5
H38H C383 H38I 109.5
C46 C41 C42 119.3(4)
C46 C41 N2 130.2(4)
C42 C41 N2 110.5(4)
O4 C42 C43 122.9(4)
O4 C42 C41 115.1(4)
C43 C42 C41 122.0(4)
C42 C43 C44 116.4(4)
C42 C43 C47 120.6(4)
C44 C43 C47 122.9(4)
C45 C44 C43 123.1(4)
C45 C44 H44 118.5
C43 C44 H44 118.5
C46 C45 C44 118.8(4)
C46 C45 C48 121.2(4)
C44 C45 C48 120.0(4)
C45 C46 C41 120.4(4)
C45 C46 H46 119.8
C41 C46 H46 119.8
C471 C47 C472 108.5(4)
C471 C47 C473 107.4(4)
C472 C47 C473 109.9(4)
C471 C47 C43 111.5(4)
C472 C47 C43 108.6(4)
C473 C47 C43 110.9(4)
C47 C471 H47A 109.5
C47 C471 H47B 109.5
H47A C471 H47B 109.5
C47 C471 H47C 109.5
H47A C471 H47C 109.5
H47B C471 H47C 109.5
C47 C472 H47D 109.5
C47 C472 H47E 109.5
H47D C472 H47E 109.5
C47 C472 H47F 109.5
H47D C472 H47F 109.5
H47E C472 H47F 109.5
C47 C473 H47G 109.5
C47 C473 H47H 109.5
H47G C473 H47H 109.5
C47 C473 H47I 109.5
H47G C473 H47I 109.5
H47H C473 H47I 109.5
C481 C48 C482 108.5(4)
C481 C48 C483 109.9(4)
C482 C48 C483 107.8(4)
C481 C48 C45 108.1(4)
C482 C48 C45 111.5(4)
C483 C48 C45 111.0(4)
C48 C481 H48A 109.5
C48 C481 H48B 109.5
H48A C481 H48B 109.5
C48 C481 H48C 109.5
H48A C481 H48C 109.5
H48B C481 H48C 109.5
C48 C482 H48D 109.5
C48 C482 H48E 109.5
H48D C482 H48E 109.5
C48 C482 H48F 109.5
H48D C482 H48F 109.5
H48E C482 H48F 109.5
C48 C483 H48G 109.5
C48 C483 H48H 109.5
H48G C483 H48H 109.5
C48 C483 H48I 109.5
H48G C483 H48I 109.5
H48H C483 H48I 109.5

loop_
_geom_bond_atom_site_label_1
_geom_bond_atom_site_label_2
_geom_bond_distance
Mo O2 1.919(3)
Mo O1 1.918(3)
Mo O3 1.924(3)
Mo O4 1.928(3)
Mo N2 2.026(4)
Mo N1 2.033(4)
O1 C12 1.344(5)
O2 C22 1.355(5)
O3 C32 1.346(5)
O4 C42 1.349(5)
N1 C11 1.408(6)
N1 C21 1.409(6)
N2 C31 1.400(6)
N2 C41 1.410(6)
C11 C16 1.395(6)
C11 C12 1.405(7)
C12 C13 1.389(7)
C13 C14 1.391(7)
C13 C17 1.516(7)
C14 C15 1.380(7)
C14 H14 0.9500
C15 C16 1.382(7)
C15 C18 1.544(7)
C16 H16 0.9500
C17 C173 1.527(7)
C17 C171 1.531(7)
C17 C172 1.542(7)
C171 H17A 0.9800
C171 H17B 0.9800
C171 H17C 0.9800
C172 H17D 0.9800
C172 H17E 0.9800
C172 H17F 0.9800
C173 H17G 0.9800
C173 H17H 0.9800
C173 H17I 0.9800
C18 C182 1.505(8)
C18 C181 1.521(9)
C18 C183 1.527(8)
C181 H18A 0.9800
C181 H18B 0.9800
C181 H18C 0.9800
C182 H18D 0.9800
C182 H18E 0.9800
C182 H18F 0.9800
C183 H18G 0.9800
C183 H18H 0.9800
C183 H18I 0.9800
C21 C26 1.391(7)
C21 C22 1.395(6)
C22 C23 1.395(7)
C23 C24 1.387(7)
C23 C27 1.537(7)
C24 C25 1.386(7)
C24 H24 0.9500
C25 C26 1.380(7)
C25 C28 1.537(7)
C26 H26 0.9500
C27 C273 1.512(7)
C27 C272 1.533(7)
C27 C271 1.536(7)
C271 H27A 0.9800
C271 H27B 0.9800
C271 H27C 0.9800
C272 H27D 0.9800
C272 H27E 0.9800
C272 H27F 0.9800
C273 H27G 0.9800
C273 H27H 0.9800
C273 H27I 0.9800
C28 C284 1.414(17)
C28 C281 1.459(11)
C28 C283 1.538(10)
C28 C286 1.557(16)
C28 C282 1.568(11)
C28 C285 1.620(17)
C281 H28A 0.9800
C281 H28B 0.9800
C281 H28C 0.9800
C282 H28D 0.9800
C282 H28E 0.9800
C282 H28F 0.9800
C283 H28G 0.9800
C283 H28H 0.9800
C283 H28I 0.9800
C284 H28J 0.9800
C284 H28K 0.9800
C284 H28L 0.9800
C285 H28M 0.9800
C285 H28N 0.9800
C285 H28O 0.9800
C286 H28P 0.9800
C286 H28Q 0.9800
C286 H28R 0.9800
C31 C36 1.396(6)
C31 C32 1.403(6)
C32 C33 1.380(6)
C33 C34 1.391(6)
C33 C37 1.536(6)
C34 C35 1.397(6)
C34 H34 0.9500
C35 C36 1.373(6)
C35 C38 1.536(6)
C36 H36 0.9500
C37 C372 1.513(7)
C37 C373 1.534(7)
C37 C371 1.546(7)
C371 H37A 0.9800
C371 H37B 0.9800
C371 H37C 0.9800
C372 H37D 0.9800
C372 H37E 0.9800
C372 H37F 0.9800
C373 H37G 0.9800
C373 H37H 0.9800
C373 H37I 0.9800
C38 C381 1.519(7)
C38 C382 1.525(7)
C38 C383 1.534(6)
C381 H38A 0.9800
C381 H38B 0.9800
C381 H38C 0.9800
C382 H38D 0.9800
C382 H38E 0.9800
C382 H38F 0.9800
C383 H38G 0.9800
C383 H38H 0.9800
C383 H38I 0.9800
C41 C46 1.384(6)
C41 C42 1.397(6)
C42 C43 1.389(6)
C43 C44 1.394(6)
C43 C47 1.543(6)
C44 C45 1.384(6)
C44 H44 0.9500
C45 C46 1.384(6)
C45 C48 1.535(6)
C46 H46 0.9500
C47 C471 1.515(6)
C47 C472 1.531(7)
C47 C473 1.533(6)
C471 H47A 0.9800
C471 H47B 0.9800
C471 H47C 0.9800
C472 H47D 0.9800
C472 H47E 0.9800
C472 H47F 0.9800
C473 H47G 0.9800
C473 H47H 0.9800
C473 H47I 0.9800
C48 C481 1.517(6)
C48 C482 1.523(7)
C48 C483 1.532(7)
C481 H48A 0.9800
C481 H48B 0.9800
C481 H48C 0.9800
C482 H48D 0.9800
C482 H48E 0.9800
C482 H48F 0.9800
C483 H48G 0.9800
C483 H48H 0.9800
C483 H48I 0.9800
